data_7125670
loop_
_publ_author_name
'Gerken, James B.'
'Stamoulis, Alexios'
'Suh, Sung-Eun'
'Fischer, Nicholas D.'
'Kim, Yeon Jung'
'Guzei, Ilia A.'
'Stahl, Shannon S.'

_publ_section_title
;
 Efficient electrochemical synthesis of robust, densely functionalized
 water soluble quinones.
;
_journal_issue 8
_journal_name_full 'Chemical communications (Cambridge, England)'
_journal_page_first 1199
_journal_page_last 1202
_journal_paper_doi 10.1039/c9cc08878d
_journal_volume 56
_journal_year 2020
_chemical_formula_moiety '0.25(C56 H88 Na16 O68 S32)'
_chemical_formula_sum 'C14 H22 Na4 O17 S8'
_chemical_formula_weight 810.75
_space_group_crystal_system monoclinic
_space_group_IT_number 15
_space_group_name_Hall '-C 2yc'
_space_group_name_H-M_alt 'C 1 2/c 1'
_atom_sites_solution_hydrogens mixed
_atom_sites_solution_primary dual
_audit_creation_date 2017-04-11
_audit_creation_method
;
Olex2 1.2
(compiled 2017.03.28 svn.r3405 for OlexSys, GUI svn.r5335)
;
_audit_update_record
;
2019-09-04 deposited with the CCDC.	2019-12-18 downloaded from the CCDC.
;
_cell_angle_alpha 90
_cell_angle_beta 96.888(13)
_cell_angle_gamma 90
_cell_formula_units_Z 4
_cell_length_a 19.151(5)
_cell_length_b 5.1130(16)
_cell_length_c 29.210(7)
_cell_measurement_reflns_used 9956
_cell_measurement_temperature 100(2)
_cell_measurement_theta_max 30.5104
_cell_measurement_theta_min 2.4169
_cell_volume 2839.6(13)
_computing_cell_refinement 'SAINT+ Ver. 2016.5-0 (Bruker-AXS, 2016)'
_computing_data_collection 'APEX3 Ver. 2016.5-0 (Bruker-AXS, 2016)'
_computing_data_reduction 'SAINT+ Ver. 2016.5-0 (Bruker-AXS, 2016)'
_computing_molecular_graphics 'OLEX2 (Dolomanov et al., 2009)'
_computing_publication_material 'OLEX2 (Dolomanov et al., 2009)'
_computing_structure_refinement 'XL (Sheldrick, 2015b)'
_computing_structure_solution 'XT (Sheldrick, 2015a)'
_diffrn_ambient_temperature 100.01
_diffrn_detector 'charge-coupled device (CCD) area detector'
_diffrn_detector_area_resol_mean 7.9
_diffrn_detector_type 'Bruker APEX II'
_diffrn_measured_fraction_theta_full 0.995
_diffrn_measured_fraction_theta_max 0.995
_diffrn_measurement_device 'three-circle diffractometer'
_diffrn_measurement_device_type 'Bruker APEX II Quazar'
_diffrn_measurement_method '0.5\ \w and 0.5\ \f scans'
_diffrn_radiation_collimation 'focusing mirrors'
_diffrn_radiation_detector 'Bruker APEX II'
_diffrn_radiation_monochromator 'mirror optics'
_diffrn_radiation_probe x-ray
_diffrn_radiation_type MoK\a
_diffrn_radiation_wavelength 0.71073
_diffrn_radiation_xray_symbol K-L~3~
_diffrn_reflns_av_R_equivalents 0.0364
_diffrn_reflns_av_unetI/netI 0.0181
_diffrn_reflns_Laue_measured_fraction_full 0.995
_diffrn_reflns_Laue_measured_fraction_max 0.995
_diffrn_reflns_limit_h_max 23
_diffrn_reflns_limit_h_min -23
_diffrn_reflns_limit_k_max 6
_diffrn_reflns_limit_k_min -6
_diffrn_reflns_limit_l_max 36
_diffrn_reflns_limit_l_min -36
_diffrn_reflns_number 30410
_diffrn_reflns_point_group_measured_fraction_full 0.995
_diffrn_reflns_point_group_measured_fraction_max 0.995
_diffrn_reflns_theta_full 25.000
_diffrn_reflns_theta_max 25.999
_diffrn_reflns_theta_min 1.404
_diffrn_source 'microfocus sealed X-ray tube'
_diffrn_source_type 'Incoatec I\ms'
_exptl_absorpt_coefficient_mu 0.767
_exptl_absorpt_correction_T_max 0.9848
_exptl_absorpt_correction_T_min 0.9325
_exptl_absorpt_correction_type multi-scan
_exptl_absorpt_process_details 'SADABS-2016/2 (Krause et al., 2015) was used for absorption correction.'
_exptl_crystal_colour red
_exptl_crystal_colour_primary red
_exptl_crystal_density_diffrn 1.896
_exptl_crystal_density_method 'not measured'
_exptl_crystal_description plate
_exptl_crystal_F_000 1656
_exptl_crystal_size_max 0.118
_exptl_crystal_size_mid 0.043
_exptl_crystal_size_min 0.036
_refine_diff_density_max 0.348
_refine_diff_density_min -0.360
_refine_diff_density_rms 0.071
_refine_ls_extinction_method none
_refine_ls_goodness_of_fit_ref 1.076
_refine_ls_hydrogen_treatment mixed
_refine_ls_matrix_type full
_refine_ls_number_parameters 205
_refine_ls_number_reflns 2785
_refine_ls_number_restraints 1
_refine_ls_restrained_S_all 1.076
_refine_ls_R_factor_all 0.0344
_refine_ls_R_factor_gt 0.0289
_refine_ls_shift/su_max 0.001
_refine_ls_shift/su_mean 0.000
_refine_ls_structure_factor_coef Fsqd
_refine_ls_weighting_details 'w=1/[\s^2^(Fo^2^)+(0.0373P)^2^+5.2934P] where P=(Fo^2^+2Fc^2^)/3'
_refine_ls_weighting_scheme calc
_refine_ls_wR_factor_gt 0.0723
_refine_ls_wR_factor_ref 0.0746
_reflns_Friedel_coverage 0.000
_reflns_number_gt 2438
_reflns_number_total 2785
_reflns_threshold_expression 'I > 2\s(I)'
_cod_data_source_file c9cc08878d2.cif
_cod_data_source_block stahl230b
_cod_depositor_comments 'Adding full bibliography for 7125669--7125670.cif.'
_cod_database_code 7125670
_shelx_shelxl_version_number 2016/6
_shelx_space_group_comment
;
The symmetry employed for this shelxl refinement is uniquely defined
by the following loop, which should always be used as a source of
symmetry information in preference to the above space-group names.
They are only intended as comments.
;
_shelx_estimated_absorpt_t_max 0.973
_shelx_estimated_absorpt_t_min 0.915
_olex2_refinement_description
;
1. Fixed Uiso
 At 1.2 times of:
  All C(H,H) groups
 At 1.5 times of:
  All O(H,H) groups
2. Restrained distances
 O2-H2B \\sim O2-H2A
 with sigma of 0.02
3.a Secondary CH2 refined with riding coordinates:
 C1(H1A,H1B), C2(H2C,H2D), C6(H6A,H6B), C7(H7A,H7B)
;
_olex2_submission_special_instructions 'No special instructions were received'

loop_
_space_group_symop_operation_xyz
'x, y, z'
'-x, y, -z+1/2'
'x+1/2, y+1/2, z'
'-x+1/2, y+1/2, -z+1/2'
'-x, -y, -z'
'x, -y, z-1/2'
'-x+1/2, -y+1/2, -z'
'x+1/2, -y+1/2, z-1/2'

loop_
_atom_site_label
_atom_site_type_symbol
_atom_site_fract_x
_atom_site_fract_y
_atom_site_fract_z
_atom_site_U_iso_or_equiv
_atom_site_adp_type
_atom_site_occupancy
_atom_site_site_symmetry_order
_atom_site_calc_flag
_atom_site_refinement_flags_posn
_atom_site_refinement_flags_adp
_atom_site_refinement_flags_occupancy
S1 S 0.55668(2) 0.34113(9) 0.63858(2) 0.01146(12) Uani 1 1 d . . .
S2 S 0.59428(3) 0.02168(11) 0.50473(2) 0.01854(13) Uani 1 1 d . . .
S3 S 0.61920(3) 0.45207(11) 0.42984(2) 0.01810(13) Uani 1 1 d . . .
S4 S 0.64925(2) 0.13329(9) 0.29556(2) 0.01022(12) Uani 1 1 d . . .
Na1 Na 0.52716(4) 0.91797(15) 0.70149(3) 0.01367(18) Uani 1 1 d . . .
Na2 Na 0.68328(4) 0.41744(15) 0.72301(3) 0.01392(18) Uani 1 1 d . . .
O1 O 0.500000 1.2664(4) 0.750000 0.0132(4) Uani 1 2 d S T P
O2 O 0.70522(7) 0.7507(3) 0.67234(5) 0.0176(3) Uani 1 1 d D . .
H2A H 0.7389(12) 0.844(5) 0.6817(9) 0.026 Uiso 1 1 d DR . .
H2B H 0.6718(11) 0.851(5) 0.6644(9) 0.026 Uiso 1 1 d DR . .
O3 O 0.55502(8) 0.6152(3) 0.65098(5) 0.0177(3) Uani 1 1 d . . .
O4 O 0.61228(7) 0.1973(3) 0.66744(4) 0.0145(3) Uani 1 1 d . . .
O5 O 0.48955(7) 0.2091(3) 0.63867(5) 0.0148(3) Uani 1 1 d . . .
O6 O 0.76752(8) 0.6458(3) 0.44435(5) 0.0214(3) Uani 1 1 d . . .
O7 O 0.70963(7) 0.2867(3) 0.28446(5) 0.0130(3) Uani 1 1 d . . .
O8 O 0.65323(7) -0.1396(3) 0.28245(5) 0.0148(3) Uani 1 1 d . . .
O9 O 0.58254(7) 0.2540(3) 0.27559(4) 0.0129(3) Uani 1 1 d . . .
C1 C 0.57873(10) 0.3283(4) 0.58113(6) 0.0148(4) Uani 1 1 d . . .
H1A H 0.542287 0.420453 0.560216 0.018 Uiso 1 1 calc R . .
H1B H 0.624213 0.418024 0.579611 0.018 Uiso 1 1 calc R . .
C2 C 0.58410(11) 0.0461(4) 0.56557(7) 0.0156(4) Uani 1 1 d . . .
H2C H 0.541171 -0.049549 0.571574 0.019 Uiso 1 1 calc R . .
H2D H 0.624846 -0.038140 0.583870 0.019 Uiso 1 1 calc R . .
C3 C 0.67844(10) 0.1582(4) 0.50171(7) 0.0162(4) Uani 1 1 d . . .
C4 C 0.68959(10) 0.3281(4) 0.46786(7) 0.0163(4) Uani 1 1 d . . .
C5 C 0.76094(10) 0.4509(4) 0.46714(7) 0.0164(4) Uani 1 1 d . . .
C6 C 0.65017(10) 0.4264(4) 0.37374(6) 0.0139(4) Uani 1 1 d . . .
H6A H 0.619405 0.532547 0.351254 0.017 Uiso 1 1 calc R . .
H6B H 0.698317 0.499303 0.375594 0.017 Uiso 1 1 calc R . .
C7 C 0.65097(10) 0.1443(4) 0.35648(6) 0.0120(4) Uani 1 1 d . . .
H7A H 0.609620 0.049827 0.365515 0.014 Uiso 1 1 calc R . .
H7B H 0.693854 0.055224 0.371100 0.014 Uiso 1 1 calc R . .
H1 H 0.4698(13) 1.360(6) 0.7385(9) 0.033(8) Uiso 1 1 d . . .

loop_
_atom_site_aniso_label
_atom_site_aniso_U_11
_atom_site_aniso_U_22
_atom_site_aniso_U_33
_atom_site_aniso_U_23
_atom_site_aniso_U_13
_atom_site_aniso_U_12
S1 0.0120(2) 0.0121(2) 0.0105(2) -0.00069(17) 0.00216(17) 0.00008(18)
S2 0.0152(3) 0.0287(3) 0.0118(2) -0.0046(2) 0.00207(19) -0.0022(2)
S3 0.0144(3) 0.0297(3) 0.0100(2) -0.0017(2) 0.00055(18) 0.0074(2)
S4 0.0100(2) 0.0110(2) 0.0096(2) -0.00037(17) 0.00093(17) 0.00056(17)
Na1 0.0143(4) 0.0141(4) 0.0129(4) 0.0004(3) 0.0026(3) 0.0009(3)
Na2 0.0137(4) 0.0144(4) 0.0135(4) 0.0000(3) 0.0013(3) -0.0008(3)
O1 0.0112(10) 0.0129(10) 0.0149(10) 0.000 -0.0008(8) 0.000
O2 0.0130(7) 0.0173(8) 0.0217(8) 0.0035(6) -0.0012(6) -0.0004(6)
O3 0.0219(8) 0.0133(7) 0.0188(7) -0.0030(6) 0.0055(6) -0.0003(6)
O4 0.0136(7) 0.0169(7) 0.0126(7) -0.0005(6) -0.0004(5) 0.0001(6)
O5 0.0105(7) 0.0185(7) 0.0153(7) 0.0020(6) 0.0015(5) -0.0002(6)
O6 0.0225(8) 0.0230(8) 0.0187(7) 0.0021(6) 0.0026(6) 0.0003(6)
O7 0.0110(7) 0.0143(7) 0.0144(7) 0.0010(5) 0.0034(5) 0.0003(5)
O8 0.0157(7) 0.0123(7) 0.0160(7) -0.0022(5) 0.0007(6) 0.0021(5)
O9 0.0108(7) 0.0145(7) 0.0128(7) -0.0009(5) -0.0012(5) 0.0025(5)
C1 0.0180(10) 0.0178(10) 0.0093(9) 0.0019(8) 0.0044(7) -0.0005(8)
C2 0.0190(10) 0.0178(10) 0.0105(9) -0.0017(8) 0.0045(8) -0.0002(8)
C3 0.0138(9) 0.0215(11) 0.0134(10) -0.0057(8) 0.0023(8) 0.0013(8)
C4 0.0143(10) 0.0221(11) 0.0122(9) -0.0044(8) 0.0003(7) 0.0049(8)
C5 0.0168(10) 0.0220(11) 0.0105(9) -0.0036(8) 0.0019(8) 0.0019(8)
C6 0.0167(10) 0.0161(10) 0.0087(9) -0.0003(7) 0.0011(7) 0.0019(8)
C7 0.0141(9) 0.0143(10) 0.0076(9) 0.0008(7) 0.0009(7) 0.0013(7)

loop_
_atom_type_symbol
_atom_type_description
_atom_type_scat_dispersion_real
_atom_type_scat_dispersion_imag
_atom_type_scat_source
C C 0.0033 0.0016 'International Tables Vol C Tables 4.2.6.8 and 6.1.1.4'
H H 0.0000 0.0000 'International Tables Vol C Tables 4.2.6.8 and 6.1.1.4'
Na Na 0.0362 0.0249 'International Tables Vol C Tables 4.2.6.8 and 6.1.1.4'
O O 0.0106 0.0060 'International Tables Vol C Tables 4.2.6.8 and 6.1.1.4'
S S 0.1246 0.1234 'International Tables Vol C Tables 4.2.6.8 and 6.1.1.4'

loop_
_geom_angle_atom_site_label_1
_geom_angle_atom_site_label_2
_geom_angle_atom_site_label_3
_geom_angle
_geom_angle_site_symmetry_1
_geom_angle_site_symmetry_3
O3 S1 Na1 122.99(6) . 1_545
O3 S1 O4 112.07(9) . .
O3 S1 O5 113.79(9) . .
O3 S1 C1 106.62(9) . .
O4 S1 Na1 56.93(6) . 1_545
O4 S1 C1 106.51(9) . .
O5 S1 Na1 54.52(6) . 1_545
O5 S1 O4 110.25(8) . .
O5 S1 C1 107.15(9) . .
C1 S1 Na1 130.39(7) . 1_545
C3 S2 C2 103.14(9) . .
C4 S3 C6 103.63(9) . .
Na2 S4 Na2 71.06(2) 6_565 7_656
O7 S4 Na2 37.24(6) . 7_656
O7 S4 Na2 41.47(6) . 6_565
O7 S4 O9 110.95(8) . .
O7 S4 C7 106.52(9) . .
O8 S4 Na2 119.16(6) . 6_565
O8 S4 Na2 78.45(6) . 7_656
O8 S4 O7 112.86(8) . .
O8 S4 O9 111.62(8) . .
O8 S4 C7 107.43(9) . .
O9 S4 Na2 71.20(6) . 6_565
O9 S4 Na2 140.77(6) . 7_656
O9 S4 C7 107.10(8) . .
C7 S4 Na2 105.27(7) . 7_656
C7 S4 Na2 130.61(7) . 6_565
S1 Na1 Na1 132.49(2) 1_565 2_656
S1 Na1 Na2 54.61(2) 1_565 1_565
S1 Na1 Na2 112.34(3) 1_565 .
Na1 Na1 Na2 100.62(3) 2_656 1_565
Na1 Na1 Na2 100.61(3) 2_656 .
Na2 Na1 Na2 81.24(3) 1_565 .
O1 Na1 S1 83.86(5) . 1_565
O1 Na1 Na1 48.67(4) . 2_656
O1 Na1 Na2 68.48(3) . 1_565
O1 Na1 Na2 127.65(3) . .
O1 Na1 O4 90.51(5) . 1_565
O1 Na1 O5 85.64(5) . 1_565
O1 Na1 O9 81.08(5) . 6_566
O1 Na1 O9 81.34(5) . 5_666
O3 Na1 S1 91.02(5) . 1_565
O3 Na1 Na1 136.45(4) . 2_656
O3 Na1 Na2 54.56(4) . .
O3 Na1 Na2 108.49(5) . 1_565
O3 Na1 O1 174.88(6) . .
O3 Na1 O4 85.04(6) . 1_565
O3 Na1 O5 89.90(6) . 1_565
O3 Na1 O9 102.75(6) . 6_566
O3 Na1 O9 102.22(6) . 5_666
O4 Na1 S1 30.05(3) 1_565 1_565
O4 Na1 Na1 132.24(4) 1_565 2_656
O4 Na1 Na2 85.10(4) 1_565 .
O4 Na1 Na2 32.82(4) 1_565 1_565
O5 Na1 S1 29.45(4) 1_565 1_565
O5 Na1 Na1 126.05(5) 1_565 2_656
O5 Na1 Na2 82.66(4) 1_565 1_565
O5 Na1 Na2 132.67(4) 1_565 .
O5 Na1 O4 59.04(5) 1_565 1_565
O5 Na1 O9 104.07(5) 1_565 5_666
O5 Na1 O9 162.20(6) 1_565 6_566
O9 Na1 S1 136.05(5) 6_566 1_565
O9 Na1 S1 132.28(4) 5_666 1_565
O9 Na1 Na1 50.42(4) 5_666 2_656
O9 Na1 Na1 50.07(4) 6_566 2_656
O9 Na1 Na2 81.47(4) 6_566 1_565
O9 Na1 Na2 148.61(4) 5_666 1_565
O9 Na1 Na2 112.61(4) 5_666 .
O9 Na1 Na2 52.11(4) 6_566 .
O9 Na1 O4 161.97(6) 5_666 1_565
O9 Na1 O4 109.06(5) 6_566 1_565
O9 Na1 O9 85.66(6) 5_666 6_566
O2 Na2 S4 87.87(5) . 6_566
O2 Na2 O7 88.62(6) . 6_566
O2 Na2 O7 92.31(6) . 7_656
O2 Na2 O8 169.68(6) . 6_556
O4 Na2 S4 131.59(5) . 6_566
O4 Na2 O2 92.65(6) . .
O4 Na2 O7 155.86(6) . 6_566
O4 Na2 O7 99.67(6) . 7_656
O4 Na2 O8 92.82(6) . 6_556
O7 Na2 S4 128.70(5) 7_656 6_566
O7 Na2 S4 24.33(3) 6_566 6_566
O7 Na2 O7 104.37(4) 7_656 6_566
O7 Na2 O8 82.82(6) 6_566 6_556
O7 Na2 O8 95.38(6) 7_656 6_556
O8 Na2 S4 81.96(5) 6_556 6_566
Na1 O1 Na1 82.66(8) 2_656 .
Na1 O1 H1 114(2) 2_656 2_656
Na1 O1 H1 120(2) . 2_656
Na1 O1 H1 114(2) . .
Na1 O1 H1 120(2) 2_656 .
H1 O1 H1 106(4) . 2_656
Na2 O2 H2A 113.9(18) . .
Na2 O2 H2B 116.0(18) . .
H2A O2 H2B 107(3) . .
S1 O3 Na1 147.65(9) . .
S1 O4 Na1 93.01(7) . 1_545
S1 O4 Na2 119.24(8) . .
Na2 O4 Na1 111.39(6) . 1_545
S1 O5 Na1 96.02(7) . 1_545
S4 O7 Na2 120.44(8) . 7_656
S4 O7 Na2 114.20(8) . 6_565
Na2 O7 Na2 109.04(6) 7_656 6_565
S4 O8 Na2 142.71(9) . 6
S4 O9 Na1 117.43(8) . 6_565
S4 O9 Na1 118.26(8) . 5_666
Na1 O9 Na1 79.51(5) 5_666 6_565
S1 C1 H1A 109.6 . .
S1 C1 H1B 109.6 . .
H1A C1 H1B 108.1 . .
C2 C1 S1 110.42(13) . .
C2 C1 H1A 109.6 . .
C2 C1 H1B 109.6 . .
S2 C2 H2C 109.2 . .
S2 C2 H2D 109.2 . .
C1 C2 S2 112.15(14) . .
C1 C2 H2C 109.2 . .
C1 C2 H2D 109.2 . .
H2C C2 H2D 107.9 . .
C4 C3 S2 121.00(16) . .
C4 C3 C5 120.38(18) . 7_656
C5 C3 S2 117.93(16) 7_656 .
C3 C4 S3 121.13(16) . .
C3 C4 C5 120.07(18) . .
C5 C4 S3 117.96(15) . .
O6 C5 C3 121.09(19) . 7_656
O6 C5 C4 120.27(18) . .
C3 C5 C4 118.40(18) 7_656 .
S3 C6 H6A 109.1 . .
S3 C6 H6B 109.1 . .
H6A C6 H6B 107.8 . .
C7 C6 S3 112.56(13) . .
C7 C6 H6A 109.1 . .
C7 C6 H6B 109.1 . .
S4 C7 H7A 109.4 . .
S4 C7 H7B 109.4 . .
C6 C7 S4 111.13(13) . .
C6 C7 H7A 109.4 . .
C6 C7 H7B 109.4 . .
H7A C7 H7B 108.0 . .

loop_
_geom_bond_atom_site_label_1
_geom_bond_atom_site_label_2
_geom_bond_distance
_geom_bond_site_symmetry_2
S1 Na1 2.9373(11) 1_545
S1 O3 1.4489(15) .
S1 O4 1.4731(14) .
S1 O5 1.4524(14) .
S1 C1 1.7799(19) .
S2 C2 1.815(2) .
S2 C3 1.768(2) .
S3 C4 1.759(2) .
S3 C6 1.813(2) .
S4 Na2 3.2441(11) 6_565
S4 Na2 3.3262(12) 7_656
S4 O7 1.4654(14) .
S4 O8 1.4513(15) .
S4 O9 1.4747(14) .
S4 C7 1.7766(19) .
Na1 Na1 3.1336(16) 2_656
Na1 Na2 3.9251(13) 1_565
Na1 Na2 3.9285(13) .
Na1 O1 2.3724(18) .
Na1 O3 2.2464(16) .
Na1 O4 2.4649(16) 1_565
Na1 O5 2.4052(16) 1_565
Na1 O9 2.4437(16) 5_666
Na1 O9 2.4561(16) 6_566
Na2 O2 2.3282(17) .
Na2 O4 2.2850(16) .
Na2 O7 2.3346(16) 7_656
Na2 O7 2.3554(16) 6_566
Na2 O8 2.3672(16) 6_556
O1 H1 0.79(3) 2_656
O1 H1 0.79(3) .
O2 H2A 0.82(2) .
O2 H2B 0.83(2) .
O6 C5 1.214(3) .
C1 H1A 0.9900 .
C1 H1B 0.9900 .
C1 C2 1.520(3) .
C2 H2C 0.9900 .
C2 H2D 0.9900 .
C3 C4 1.352(3) .
C3 C5 1.494(3) 7_656
C4 C5 1.506(3) .
C6 H6A 0.9900 .
C6 H6B 0.9900 .
C6 C7 1.529(3) .
C7 H7A 0.9900 .
C7 H7B 0.9900 .

loop_
_geom_hbond_atom_site_label_D
_geom_hbond_atom_site_label_H
_geom_hbond_atom_site_label_A
_geom_hbond_distance_DH
_geom_hbond_distance_HA
_geom_hbond_distance_DA
_geom_hbond_angle_DHA
_geom_hbond_site_symmetry_A
O2 H2B O4 0.83(2) 2.11(2) 2.888(2) 155(2) 1_565

loop_
_geom_torsion_atom_site_label_1
_geom_torsion_atom_site_label_2
_geom_torsion_atom_site_label_3
_geom_torsion_atom_site_label_4
_geom_torsion
_geom_torsion_site_symmetry_1
_geom_torsion_site_symmetry_4
S1 C1 C2 S2 171.93(10) . .
S2 C3 C4 S3 8.1(3) . .
S2 C3 C4 C5 177.36(14) . .
S3 C4 C5 O6 7.3(3) . .
S3 C4 C5 C3 -178.18(14) . 7_656
S3 C6 C7 S4 158.31(10) . .
Na1 S1 O3 Na1 -10.0(2) 1_545 .
Na1 S1 O4 Na2 -116.62(9) 1_545 .
Na1 S1 C1 C2 -2.02(18) 1_545 .
Na2 S4 O7 Na2 132.75(12) 7_656 6_565
Na2 S4 O7 Na2 -132.75(12) 6_565 7_656
Na2 S4 O8 Na2 -56.09(12) 7_656 6
Na2 S4 O8 Na2 4.35(15) 6_565 6
Na2 S4 O9 Na1 177.57(8) 6_565 5_666
Na2 S4 O9 Na1 84.92(7) 6_565 6_565
Na2 S4 O9 Na1 68.50(12) 7_656 6_565
Na2 S4 O9 Na1 161.15(4) 7_656 5_666
Na2 S4 C7 C6 17.20(18) 6_565 .
Na2 S4 C7 C6 95.13(13) 7_656 .
O3 S1 O4 Na1 115.92(8) . 1_545
O3 S1 O4 Na2 -0.70(12) . .
O3 S1 O5 Na1 -114.62(8) . 1_545
O3 S1 C1 C2 178.15(14) . .
O4 S1 O3 Na1 -73.95(19) . .
O4 S1 O5 Na1 12.28(9) . 1_545
O4 S1 C1 C2 58.31(16) . .
O5 S1 O3 Na1 52.0(2) . .
O5 S1 O4 Na1 -11.93(9) . 1_545
O5 S1 O4 Na2 -128.54(9) . .
O5 S1 C1 C2 -59.67(16) . .
O7 S4 O8 Na2 -41.55(16) . 6
O7 S4 O9 Na1 -170.37(8) . 5_666
O7 S4 O9 Na1 96.98(9) . 6_565
O7 S4 C7 C6 56.38(15) . .
O8 S4 O7 Na2 -23.99(11) . 7_656
O8 S4 O7 Na2 108.76(9) . 6_565
O8 S4 O9 Na1 -29.83(11) . 6_565
O8 S4 O9 Na1 62.82(10) . 5_666
O8 S4 C7 C6 177.56(13) . .
O9 S4 O7 Na2 -17.37(10) . 6_565
O9 S4 O7 Na2 -150.12(8) . 7_656
O9 S4 O8 Na2 84.22(15) . 6
O9 S4 C7 C6 -62.40(15) . .
C1 S1 O3 Na1 169.88(16) . .
C1 S1 O4 Na1 -127.85(8) . 1_545
C1 S1 O4 Na2 115.54(10) . .
C1 S1 O5 Na1 127.80(8) . 1_545
C2 S2 C3 C4 -135.92(18) . .
C2 S2 C3 C5 53.64(17) . 7_656
C3 S2 C2 C1 67.11(16) . .
C3 C4 C5 O6 -162.31(19) . .
C3 C4 C5 C3 12.2(3) . 7_656
C4 S3 C6 C7 73.20(16) . .
C5 C3 C4 S3 178.27(15) 7_656 .
C5 C3 C4 C5 -12.4(3) 7_656 .
C6 S3 C4 C3 -135.18(17) . .
C6 S3 C4 C5 55.30(17) . .
C7 S4 O7 Na2 93.66(10) . 7_656
C7 S4 O7 Na2 -133.60(9) . 6_565
C7 S4 O8 Na2 -158.66(13) . 6
C7 S4 O9 Na1 -54.50(10) . 5_666
C7 S4 O9 Na1 -147.15(9) . 6_565
